data_4103012
loop_
_publ_author_name
'Ulrich Wedig'
'Vyacheslav Saltykov'
'J\"urgen Nuss'
'Martin Jansen'

_publ_contact_author_address
;Max Planck Institute for Solid State Research
Heisenbergstrasse 1
70569 Stuttgart
Germany
;
_publ_contact_author_email M.Jansen@fkf.mpg.de
_publ_contact_author_fax +49(0)711-6891502
_publ_contact_author_name 'Martin Jansen'
_publ_contact_author_phone +49(0)711-6891501
_publ_section_title
;
 Homoatomic Stella Quadrangula [Tl8]6- in Cs18Tl8O6, Interplay of
 Spin-Orbit Coupling, and Jahn-Teller Distortion
;
_journal_name_full 'Journal of the American Chemical Society'
_journal_page_first 12458
_journal_page_last 12463
_journal_paper_doi 10.1021/ja1051022
_journal_volume 132
_journal_year 2010
_chemical_formula_moiety 'Cs18 O6 Tl8'
_chemical_formula_sum 'Cs18 O6 Tl8'
_chemical_formula_weight 4123.34
_chemical_name_systematic
; 
 ? 
;
_chemical_properties_physical 'air-sensitive, moisture-sensitive'
_space_group_IT_number 197
_symmetry_cell_setting cubic
_symmetry_space_group_name_Hall 'I 2 2 3'
_symmetry_space_group_name_H-M 'I 2 3'
_atom_sites_solution_primary direct
_atom_sites_solution_secondary difmap
_audit_creation_method SHELXL-97
_cell_angle_alpha 90.00
_cell_angle_beta 90.00
_cell_angle_gamma 90.00
_cell_formula_units_Z 2
_cell_length_a 13.3724(3)
_cell_length_b 13.3724(3)
_cell_length_c 13.3724(3)
_cell_measurement_reflns_used 6625
_cell_measurement_temperature 298(2)
_cell_measurement_theta_max 33.6
_cell_measurement_theta_min 3.04
_cell_volume 2391.27(9)
_computing_cell_refinement 'SAINT (Bruker AXS)'
_computing_data_collection 'Bruker Suite (Bruker AXS)'
_computing_data_reduction 'Bruker Suite (Bruker AXS)'
_computing_structure_refinement 'SHELXL-97 (Sheldrick, 2008)'
_computing_structure_solution 'SHELXS-97 (Sheldrick, 2008)'
_diffrn_ambient_temperature 298(2)
_diffrn_measured_fraction_theta_full 0.984
_diffrn_measured_fraction_theta_max 0.984
_diffrn_measurement_device_type 'SMART APEX II, Bruker AXS'
_diffrn_measurement_method \wscan
_diffrn_radiation_monochromator graphite
_diffrn_radiation_probe x-ray
_diffrn_radiation_type MoK\a
_diffrn_radiation_wavelength 0.71073
_diffrn_reflns_av_R_equivalents 0.0575
_diffrn_reflns_av_sigmaI/netI 0.0270
_diffrn_reflns_limit_h_max 21
_diffrn_reflns_limit_h_min -21
_diffrn_reflns_limit_k_max 21
_diffrn_reflns_limit_k_min -20
_diffrn_reflns_limit_l_max 21
_diffrn_reflns_limit_l_min -21
_diffrn_reflns_number 18656
_diffrn_reflns_theta_full 34.92
_diffrn_reflns_theta_max 34.92
_diffrn_reflns_theta_min 2.15
_diffrn_source 'fine-focus sealed tube'
_exptl_absorpt_coefficient_mu 40.366
_exptl_absorpt_correction_T_max 0.1956
_exptl_absorpt_correction_T_min 0.0517
_exptl_absorpt_correction_type multi-scan
_exptl_absorpt_process_details
; 
semi empirical absorption correction with SADABS,
G.M. Sheldrick, SADABS, Version 2008/1, University of G\"ottingen. Germany. 
;
_exptl_crystal_colour 'silver black metallic'
_exptl_crystal_density_diffrn 5.727
_exptl_crystal_density_method 'not measured'
_exptl_crystal_description cuboid
_exptl_crystal_F_000 3372
_exptl_crystal_size_max 0.18
_exptl_crystal_size_mid 0.08
_exptl_crystal_size_min 0.06
_refine_diff_density_max 1.253
_refine_diff_density_min -1.174
_refine_diff_density_rms 0.182
_refine_ls_abs_structure_details 'Flack H D (1983), Acta Cryst. A39, 876-881'
_refine_ls_abs_structure_Flack -0.012(7)
_refine_ls_extinction_expression Fc^*^=kFc[1+0.001xFc^2^\l^3^/sin(2\q)]^-1/4^
_refine_ls_extinction_method none
_refine_ls_goodness_of_fit_ref 1.098
_refine_ls_matrix_type full
_refine_ls_number_parameters 26
_refine_ls_number_reflns 1718
_refine_ls_number_restraints 0
_refine_ls_restrained_S_all 1.098
_refine_ls_R_factor_all 0.0299
_refine_ls_R_factor_gt 0.0248
_refine_ls_shift/su_max 0.002
_refine_ls_shift/su_mean 0.000
_refine_ls_structure_factor_coef Fsqd
_refine_ls_weighting_details 'calc w=1/[\s^2^(Fo^2^)+(0.0158P)^2^+10.7273P] where P=(Fo^2^+2Fc^2^)/3'
_refine_ls_weighting_scheme calc
_refine_ls_wR_factor_gt 0.0519
_refine_ls_wR_factor_ref 0.0536
_reflns_number_gt 1570
_reflns_number_total 1718
_reflns_threshold_expression >2sigma(I)
_cod_data_source_file ja1051022_si_002.cif
_cod_data_source_block Cs18Tl8O6
_cod_database_code 4103012

loop_
_symmetry_equiv_pos_as_xyz
'x, y, z'
'-x, -y, z'
'-x, y, -z'
'x, -y, -z'
'z, x, y'
'z, -x, -y'
'-z, -x, y'
'-z, x, -y'
'y, z, x'
'-y, z, -x'
'y, -z, -x'
'-y, -z, x'
'x+1/2, y+1/2, z+1/2'
'-x+1/2, -y+1/2, z+1/2'
'-x+1/2, y+1/2, -z+1/2'
'x+1/2, -y+1/2, -z+1/2'
'z+1/2, x+1/2, y+1/2'
'z+1/2, -x+1/2, -y+1/2'
'-z+1/2, -x+1/2, y+1/2'
'-z+1/2, x+1/2, -y+1/2'
'y+1/2, z+1/2, x+1/2'
'-y+1/2, z+1/2, -x+1/2'
'y+1/2, -z+1/2, -x+1/2'
'-y+1/2, -z+1/2, x+1/2'

loop_
_atom_site_label
_atom_site_type_symbol
_atom_site_fract_x
_atom_site_fract_y
_atom_site_fract_z
_atom_site_U_iso_or_equiv
_atom_site_adp_type
_atom_site_occupancy
_atom_site_symmetry_multiplicity
_atom_site_calc_flag
_atom_site_refinement_flags
Tl1 Tl 0.910594(17) 0.910594(17) 0.910594(17) 0.03406(9) Uani 1 3 d S
Tl2 Tl 0.134394(18) 0.134394(18) 0.134394(18) 0.03625(9) Uani 1 3 d S
Cs1 Cs 0.36483(5) 0.0000 0.0000 0.05210(17) Uani 1 2 d S
Cs2 Cs 0.21363(3) 0.44826(4) 0.17401(3) 0.04256(10) Uani 1 1 d .
O O 0.3270(5) 0.5000 0.0000 0.0404(14) Uani 1 2 d S

loop_
_atom_site_aniso_label
_atom_site_aniso_U_11
_atom_site_aniso_U_22
_atom_site_aniso_U_33
_atom_site_aniso_U_23
_atom_site_aniso_U_13
_atom_site_aniso_U_12
Tl1 0.03406(9) 0.03406(9) 0.03406(9) -0.00193(8) -0.00193(8) -0.00193(8)
Tl2 0.03625(9) 0.03625(9) 0.03625(9) -0.00158(9) -0.00158(9) -0.00158(9)
Cs1 0.0311(2) 0.0377(3) 0.0874(5) -0.0124(3) 0.000 0.000
Cs2 0.03559(19) 0.0526(2) 0.0395(2) -0.00031(18) -0.00031(16) 0.00057(17)
O 0.044(3) 0.042(3) 0.035(3) 0.001(3) 0.000 0.000

loop_
_atom_type_symbol
_atom_type_description
_atom_type_scat_dispersion_real
_atom_type_scat_dispersion_imag
_atom_type_scat_source
O O 0.0106 0.0060 'International Tables Vol C Tables 4.2.6.8 and 6.1.1.4'
Cs Cs -0.3680 2.1192 'International Tables Vol C Tables 4.2.6.8 and 6.1.1.4'
Tl Tl -2.8358 9.6688 'International Tables Vol C Tables 4.2.6.8 and 6.1.1.4'

loop_
_geom_angle_atom_site_label_1
_geom_angle_atom_site_label_2
_geom_angle_atom_site_label_3
_geom_angle
_geom_angle_site_symmetry_1
_geom_angle_site_symmetry_3
Tl2 Tl1 Tl2 109.547(8) 3_666 4_666
Tl2 Tl1 Tl2 109.547(8) 3_666 2_666
Tl2 Tl1 Tl2 109.547(8) 4_666 2_666
Tl2 Tl1 Tl1 57.082(7) 3_666 2_775
Tl2 Tl1 Tl1 57.082(7) 4_666 2_775
Tl2 Tl1 Tl1 105.870(8) 2_666 2_775
Tl2 Tl1 Tl1 57.082(7) 3_666 4_577
Tl2 Tl1 Tl1 105.870(8) 4_666 4_577
Tl2 Tl1 Tl1 57.082(7) 2_666 4_577
Tl1 Tl1 Tl1 60.0 2_775 4_577
Tl2 Tl1 Tl1 105.870(8) 3_666 3_757
Tl2 Tl1 Tl1 57.082(7) 4_666 3_757
Tl2 Tl1 Tl1 57.082(7) 2_666 3_757
Tl1 Tl1 Tl1 60.0 2_775 3_757
Tl1 Tl1 Tl1 60.0 4_577 3_757
Tl2 Tl1 Cs1 66.269(2) 3_666 10_666
Tl2 Tl1 Cs1 66.269(2) 4_666 10_666
Tl2 Tl1 Cs1 171.210(14) 2_666 10_666
Tl1 Tl1 Cs1 65.341(7) 2_775 10_666
Tl1 Tl1 Cs1 115.723(6) 4_577 10_666
Tl1 Tl1 Cs1 115.723(6) 3_757 10_666
Tl2 Tl1 Cs1 66.269(2) 3_666 2_666
Tl2 Tl1 Cs1 171.210(14) 4_666 2_666
Tl2 Tl1 Cs1 66.269(2) 2_666 2_666
Tl1 Tl1 Cs1 115.723(6) 2_775 2_666
Tl1 Tl1 Cs1 65.341(7) 4_577 2_666
Tl1 Tl1 Cs1 115.723(6) 3_757 2_666
Cs1 Tl1 Cs1 116.692(4) 10_666 2_666
Tl2 Tl1 Cs1 171.210(14) 3_666 6_666
Tl2 Tl1 Cs1 66.269(2) 4_666 6_666
Tl2 Tl1 Cs1 66.269(2) 2_666 6_666
Tl1 Tl1 Cs1 115.723(6) 2_775 6_666
Tl1 Tl1 Cs1 115.723(6) 4_577 6_666
Tl1 Tl1 Cs1 65.341(7) 3_757 6_666
Cs1 Tl1 Cs1 116.692(4) 10_666 6_666
Cs1 Tl1 Cs1 116.692(4) 2_666 6_666
Tl2 Tl1 Cs2 129.379(9) 3_666 21
Tl2 Tl1 Cs2 67.226(9) 4_666 21
Tl2 Tl1 Cs2 119.135(9) 2_666 21
Tl1 Tl1 Cs2 116.970(7) 2_775 21
Tl1 Tl1 Cs2 171.295(7) 4_577 21
Tl1 Tl1 Cs2 111.296(7) 3_757 21
Cs1 Tl1 Cs2 67.173(8) 10_666 21
Cs1 Tl1 Cs2 121.518(12) 2_666 21
Cs1 Tl1 Cs2 57.198(8) 6_666 21
Tl2 Tl1 Cs2 67.226(9) 3_666 13
Tl2 Tl1 Cs2 119.135(9) 4_666 13
Tl2 Tl1 Cs2 129.379(9) 2_666 13
Tl1 Tl1 Cs2 111.296(7) 2_775 13
Tl1 Tl1 Cs2 116.970(7) 4_577 13
Tl1 Tl1 Cs2 171.295(7) 3_757 13
Cs1 Tl1 Cs2 57.198(8) 10_666 13
Cs1 Tl1 Cs2 67.173(8) 2_666 13
Cs1 Tl1 Cs2 121.518(12) 6_666 13
Cs2 Tl1 Cs2 71.657(12) 21 13
Tl2 Tl1 Cs2 119.135(9) 3_666 17
Tl2 Tl1 Cs2 129.379(9) 4_666 17
Tl2 Tl1 Cs2 67.226(9) 2_666 17
Tl1 Tl1 Cs2 171.295(7) 2_775 17
Tl1 Tl1 Cs2 111.296(7) 4_577 17
Tl1 Tl1 Cs2 116.970(7) 3_757 17
Cs1 Tl1 Cs2 121.518(12) 10_666 17
Cs1 Tl1 Cs2 57.198(8) 2_666 17
Cs1 Tl1 Cs2 67.173(8) 6_666 17
Cs2 Tl1 Cs2 71.657(12) 21 17
Cs2 Tl1 Cs2 71.657(12) 13 17
Tl1 Tl2 Tl1 65.837(13) 2_664 3_646
Tl1 Tl2 Tl1 65.837(13) 2_664 4_466
Tl1 Tl2 Tl1 65.837(13) 3_646 4_466
Tl1 Tl2 Cs1 68.247(6) 2_664 5
Tl1 Tl2 Cs1 124.616(14) 3_646 5
Tl1 Tl2 Cs1 68.247(6) 4_466 5
Tl1 Tl2 Cs1 124.616(14) 2_664 9
Tl1 Tl2 Cs1 68.247(6) 3_646 9
Tl1 Tl2 Cs1 68.247(6) 4_466 9
Cs1 Tl2 Cs1 119.456(2) 5 9
Tl1 Tl2 Cs1 68.247(6) 2_664 .
Tl1 Tl2 Cs1 68.247(6) 3_646 .
Tl1 Tl2 Cs1 124.616(14) 4_466 .
Cs1 Tl2 Cs1 119.456(2) 5 .
Cs1 Tl2 Cs1 119.456(2) 9 .
Tl1 Tl2 Cs2 118.626(8) 2_664 23_455
Tl1 Tl2 Cs2 125.322(9) 3_646 23_455
Tl1 Tl2 Cs2 68.504(10) 4_466 23_455
Cs1 Tl2 Cs2 57.930(7) 5 23_455
Cs1 Tl2 Cs2 68.069(7) 9 23_455
Cs1 Tl2 Cs2 165.980(14) . 23_455
Tl1 Tl2 Cs2 68.504(10) 2_664 19_554
Tl1 Tl2 Cs2 118.626(8) 3_646 19_554
Tl1 Tl2 Cs2 125.322(9) 4_466 19_554
Cs1 Tl2 Cs2 68.069(7) 5 19_554
Cs1 Tl2 Cs2 165.980(14) 9 19_554
Cs1 Tl2 Cs2 57.930(7) . 19_554
Cs2 Tl2 Cs2 111.641(8) 23_455 19_554
Tl1 Tl2 Cs2 125.322(9) 2_664 15_545
Tl1 Tl2 Cs2 68.504(10) 3_646 15_545
Tl1 Tl2 Cs2 118.626(8) 4_466 15_545
Cs1 Tl2 Cs2 165.980(14) 5 15_545
Cs1 Tl2 Cs2 57.930(7) 9 15_545
Cs1 Tl2 Cs2 68.069(7) . 15_545
Cs2 Tl2 Cs2 111.641(8) 23_455 15_545
Cs2 Tl2 Cs2 111.641(8) 19_554 15_545
Tl1 Tl2 Cs2 116.312(8) 2_664 9
Tl1 Tl2 Cs2 110.481(8) 3_646 9
Tl1 Tl2 Cs2 174.995(6) 4_466 9
Cs1 Tl2 Cs2 116.654(10) 5 9
Cs1 Tl2 Cs2 107.471(9) 9 9
Cs1 Tl2 Cs2 54.657(9) . 9
Cs2 Tl2 Cs2 112.768(10) 23_455 9
Cs2 Tl2 Cs2 59.143(8) 19_554 9
Cs2 Tl2 Cs2 56.372(7) 15_545 9
Tl1 Tl2 Cs2 174.995(6) 2_664 5
Tl1 Tl2 Cs2 116.312(8) 3_646 5
Tl1 Tl2 Cs2 110.481(8) 4_466 5
Cs1 Tl2 Cs2 107.471(9) 5 5
Cs1 Tl2 Cs2 54.657(9) 9 5
Cs1 Tl2 Cs2 116.654(10) . 5
Cs2 Tl2 Cs2 56.372(7) 23_455 5
Cs2 Tl2 Cs2 112.768(10) 19_554 5
Cs2 Tl2 Cs2 59.143(8) 15_545 5
Cs2 Tl2 Cs2 67.651(11) 9 5
Tl1 Tl2 Cs2 110.481(8) 2_664 .
Tl1 Tl2 Cs2 174.994(6) 3_646 .
Tl1 Tl2 Cs2 116.313(8) 4_466 .
Cs1 Tl2 Cs2 54.657(9) 5 .
Cs1 Tl2 Cs2 116.655(10) 9 .
Cs1 Tl2 Cs2 107.471(9) . .
Cs2 Tl2 Cs2 59.144(8) 23_455 .
Cs2 Tl2 Cs2 56.371(7) 19_554 .
Cs2 Tl2 Cs2 112.768(10) 15_545 .
Cs2 Tl2 Cs2 67.650(11) 9 .
Cs2 Tl2 Cs2 67.651(11) 5 .
O Cs1 O 103.98(17) 18 17_544
O Cs1 Cs1 51.99(9) 18 2_655
O Cs1 Cs1 51.99(9) 17_544 2_655
O Cs1 Cs2 49.103(18) 18 9
O Cs1 Cs2 107.33(6) 17_544 9
Cs1 Cs1 Cs2 73.155(12) 2_655 9
O Cs1 Cs2 107.33(6) 18 11
O Cs1 Cs2 49.103(18) 17_544 11
Cs1 Cs1 Cs2 73.155(12) 2_655 11
Cs2 Cs1 Cs2 146.31(2) 9 11
O Cs1 Cs2 148.21(8) 18 20_545
O Cs1 Cs2 46.60(8) 17_544 20_545
Cs1 Cs1 Cs2 97.603(11) 2_655 20_545
Cs2 Cs1 Cs2 119.811(11) 9 20_545
Cs2 Cs1 Cs2 65.136(7) 11 20_545
O Cs1 Cs2 46.60(8) 18 19_554
O Cs1 Cs2 148.21(8) 17_544 19_554
Cs1 Cs1 Cs2 97.603(11) 2_655 19_554
Cs2 Cs1 Cs2 65.136(7) 9 19_554
Cs2 Cs1 Cs2 119.811(11) 11 19_554
Cs2 Cs1 Cs2 164.79(2) 20_545 19_554
O Cs1 Tl2 146.05(5) 18 4
O Cs1 Tl2 96.92(8) 17_544 4
Cs1 Cs1 Tl2 140.485(8) 2_655 4
Cs2 Cs1 Tl2 146.035(17) 9 4
Cs2 Cs1 Tl2 67.527(10) 11 4
Cs2 Cs1 Tl2 62.508(9) 20_545 4
Cs2 Cs1 Tl2 104.921(13) 19_554 4
O Cs1 Tl2 96.92(8) 18 .
O Cs1 Tl2 146.05(5) 17_544 .
Cs1 Cs1 Tl2 140.485(8) 2_655 .
Cs2 Cs1 Tl2 67.526(10) 9 .
Cs2 Cs1 Tl2 146.036(17) 11 .
Cs2 Cs1 Tl2 104.922(13) 20_545 .
Cs2 Cs1 Tl2 62.508(9) 19_554 .
Tl2 Cs1 Tl2 79.030(17) 4 .
O Cs1 Tl1 109.10(8) 18 2_664
O Cs1 Tl1 142.38(8) 17_544 2_664
Cs1 Cs1 Tl1 155.341(7) 2_655 2_664
Cs2 Cs1 Tl1 107.696(11) 9 2_664
Cs2 Cs1 Tl1 102.871(10) 11 2_664
Cs2 Cs1 Tl1 102.681(15) 20_545 2_664
Cs2 Cs1 Tl1 62.613(10) 19_554 2_664
Tl2 Cs1 Tl1 45.484(9) 4 2_664
Tl2 Cs1 Tl1 45.485(9) . 2_664
O Cs1 Tl1 142.38(8) 18 3_646
O Cs1 Tl1 109.10(8) 17_544 3_646
Cs1 Cs1 Tl1 155.341(7) 2_655 3_646
Cs2 Cs1 Tl1 102.871(10) 9 3_646
Cs2 Cs1 Tl1 107.696(11) 11 3_646
Cs2 Cs1 Tl1 62.613(10) 20_545 3_646
Cs2 Cs1 Tl1 102.681(15) 19_554 3_646
Tl2 Cs1 Tl1 45.484(9) 4 3_646
Tl2 Cs1 Tl1 45.485(9) . 3_646
Tl1 Cs1 Tl1 49.319(14) 2_664 3_646
O Cs1 Cs2 93.79(7) 18 12_655
O Cs1 Cs2 40.757(18) 17_544 12_655
Cs1 Cs1 Cs2 55.848(9) 2_655 12_655
Cs2 Cs1 Cs2 71.161(13) 9 12_655
Cs2 Cs1 Cs2 89.860(14) 11 12_655
Cs2 Cs1 Cs2 56.729(3) 20_545 12_655
Cs2 Cs1 Cs2 134.198(13) 19_554 12_655
Tl2 Cs1 Cs2 119.119(7) 4 12_655
Tl2 Cs1 Cs2 112.305(7) . 12_655
Tl1 Cs1 Cs2 148.614(14) 2_664 12_655
Tl1 Cs1 Cs2 99.596(9) 3_646 12_655
O Cs2 O 117.008(19) . 22
O Cs2 Cs1 88.39(11) . 5
O Cs2 Cs1 49.01(11) 22 5
O Cs2 Cs1 48.17(12) . 22
O Cs2 Cs1 154.94(5) 22 22
Cs1 Cs2 Cs1 134.022(15) 5 22
O Cs2 Cs2 47.118(9) . 19_554
O Cs2 Cs2 119.21(12) 22 19_554
Cs1 Cs2 Cs2 70.507(13) 5 19_554
Cs1 Cs2 Cs2 68.273(12) 22 19_554
O Cs2 Cs2 114.14(5) . 22
O Cs2 Cs2 45.53(7) 22 22
Cs1 Cs2 Cs2 92.525(14) 5 22
Cs1 Cs2 Cs2 116.346(18) 22 22
Cs2 Cs2 Cs2 153.129(19) 19_554 22
O Cs2 Tl2 95.65(8) . 15
O Cs2 Tl2 109.94(9) 22 15
Cs1 Cs2 Tl2 156.823(17) 5 15
Cs1 Cs2 Tl2 59.562(10) 22 15
Cs2 Cs2 Tl2 127.695(14) 19_554 15
Cs2 Cs2 Tl2 64.984(13) 22 15
O Cs2 Tl1 108.24(12) . 13_444
O Cs2 Tl1 130.50(14) 22 13_444
Cs1 Cs2 Tl1 153.788(16) 5 13_444
Cs1 Cs2 Tl1 60.189(11) 22 13_444
Cs2 Cs2 Tl1 105.722(14) 19_554 13_444
Cs2 Cs2 Tl1 98.544(13) 22 13_444
Tl2 Cs2 Tl1 44.270(8) 15 13_444
O Cs2 Cs2 44.554(6) . 20
O Cs2 Cs2 98.48(6) 22 20
Cs1 Cs2 Cs2 106.017(15) 5 20
Cs1 Cs2 Cs2 56.553(9) 22 20
Cs2 Cs2 Cs2 91.671(13) 19_554 20
Cs2 Cs2 Cs2 72.65(2) 22 20
Tl2 Cs2 Cs2 63.423(13) 15 20
Tl1 Cs2 Cs2 99.961(14) 13_444 20
O Cs2 Cs2 146.65(11) . 23_455
O Cs2 Cs2 43.10(7) 22 23_455
Cs1 Cs2 Cs2 58.311(11) 5 23_455
Cs1 Cs2 Cs2 160.596(17) 22 23_455
Cs2 Cs2 Cs2 112.16(2) 19_554 23_455
Cs2 Cs2 Cs2 72.644(13) 22 23_455
Tl2 Cs2 Cs2 115.594(12) 15 23_455
Tl1 Cs2 Cs2 102.541(12) 13_444 23_455
Cs2 Cs2 Cs2 140.854(18) 20 23_455
O Cs2 Tl2 105.23(2) . .
O Cs2 Tl2 89.42(2) 22 .
Cs1 Cs2 Tl2 57.817(11) 5 .
Cs1 Cs2 Tl2 112.988(12) 22 .
Cs2 Cs2 Tl2 58.645(11) 19_554 .
Cs2 Cs2 Tl2 129.741(15) 22 .
Tl2 Cs2 Tl2 141.147(12) 15 .
Tl1 Cs2 Tl2 97.475(11) 13_444 .
Cs2 Cs2 Tl2 148.826(15) 20 .
Cs2 Cs2 Tl2 57.435(10) 23_455 .
O Cs2 Cs1 77.26(11) . 6_565
O Cs2 Cs1 40.69(11) 22 6_565
Cs1 Cs2 Cs1 50.997(17) 5 6_565
Cs1 Cs2 Cs1 117.244(11) 22 6_565
Cs2 Cs2 Cs1 98.634(14) 19_554 6_565
Cs2 Cs2 Cs1 54.998(11) 22 6_565
Tl2 Cs2 Cs1 107.645(14) 15 6_565
Tl1 Cs2 Cs1 150.969(15) 13_444 6_565
Cs2 Cs2 Cs1 63.273(11) 20 6_565
Cs2 Cs2 Cs1 82.121(13) 23_455 6_565
Tl2 Cs2 Cs1 108.716(12) . 6_565
Cs2 O Cs2 116.0(2) . 4_565
Cs2 O Cs1 85.23(4) . 22
Cs2 O Cs1 156.64(18) 4_565 22
Cs2 O Cs1 156.64(18) . 21_554
Cs2 O Cs1 85.23(4) 4_565 21_554
Cs1 O Cs1 76.02(17) 22 21_554
Cs2 O Cs2 87.36(7) . 19_554
Cs2 O Cs2 92.35(8) 4_565 19_554
Cs1 O Cs2 98.55(13) 22 19_554
Cs1 O Cs2 81.88(9) 21_554 19_554
Cs2 O Cs2 92.35(8) . 20
Cs2 O Cs2 87.36(7) 4_565 20
Cs1 O Cs2 81.88(9) 22 20
Cs1 O Cs2 98.55(13) 21_554 20
Cs2 O Cs2 179.4(3) 19_554 20

loop_
_geom_bond_atom_site_label_1
_geom_bond_atom_site_label_2
_geom_bond_distance
_geom_bond_site_symmetry_2
Tl1 Tl2 3.1113(4) 3_666
Tl1 Tl2 3.1113(4) 4_666
Tl1 Tl2 3.1113(4) 2_666
Tl1 Tl1 3.3816(6) 2_775
Tl1 Tl1 3.3816(6) 4_577
Tl1 Tl1 3.3816(6) 3_757
Tl1 Cs1 4.0526(6) 10_666
Tl1 Cs1 4.0526(6) 2_666
Tl1 Cs1 4.0526(6) 6_666
Tl1 Cs2 4.1473(5) 21
Tl1 Cs2 4.1473(5) 13
Tl1 Cs2 4.1473(5) 17
Tl2 Tl1 3.1113(4) 2_664
Tl2 Tl1 3.1113(4) 3_646
Tl2 Tl1 3.1113(4) 4_466
Tl2 Cs1 3.9944(5) 5
Tl2 Cs1 3.9944(5) 9
Tl2 Cs1 3.9944(5) .
Tl2 Cs2 4.1097(5) 23_455
Tl2 Cs2 4.1097(5) 19_554
Tl2 Cs2 4.1097(5) 15_545
Tl2 Cs2 4.3611(6) 9
Tl2 Cs2 4.3611(6) 5
Tl2 Cs2 4.3611(6) .
Cs1 O 2.935(6) 18
Cs1 O 2.935(6) 17_544
Cs1 Cs1 3.6151(13) 2_655
Cs1 Cs2 3.8497(5) 9
Cs1 Cs2 3.8497(5) 11
Cs1 Cs2 3.9260(5) 20_545
Cs1 Cs2 3.9260(5) 19_554
Cs1 Tl2 3.9944(5) 4
Cs1 Tl1 4.0526(6) 2_664
Cs1 Tl1 4.0526(6) 3_646
Cs1 Cs2 4.4523(6) 12_655
Cs2 O 2.862(4) .
Cs2 O 2.9394(5) 22
Cs2 Cs1 3.8498(5) 5
Cs2 Cs1 3.9259(5) 22
Cs2 Cs2 4.0072(2) 19_554
Cs2 Cs2 4.0072(2) 22
Cs2 Tl2 4.1097(5) 15
Cs2 Tl1 4.1472(5) 13_444
Cs2 Cs2 4.1861(3) 20
Cs2 Cs2 4.1862(3) 23_455
Cs2 Cs1 4.4523(6) 6_565
O Cs2 2.862(4) 4_565
O Cs1 2.935(6) 22
O Cs1 2.935(6) 21_554
O Cs2 2.9394(5) 19_554
O Cs2 2.9394(5) 20
